data_4036176
loop_
_publ_author_name
'Davies, Stephen G.'
'Fletcher, Ai M.'
'Shah, Rushabh S.'
'Roberts, Paul M.'
'Thomson, James E.'

_publ_section_title
;
 Asymmetric syntheses of nakinadine D, nakinadine E, and nakinadine F:
 confirmation of their relative (RS,SR)-configurations and proposal of
 their absolute (2S,3R)-configurations.
;
_journal_issue 8
_journal_name_full 'The Journal of organic chemistry'
_journal_page_first 4017
_journal_page_last 4029
_journal_paper_doi 10.1021/acs.joc.5b00376
_journal_volume 80
_journal_year 2015
_chemical_absolute_configuration ad
_chemical_formula_moiety 'C31 H48 N2 O3 S1'
_chemical_formula_sum 'C31 H48 N2 O3 S'
_chemical_formula_weight 528.80
_space_group_IT_number 5
_space_group_name_Hall 'C 2y'
_space_group_name_H-M_alt 'C 1 2 1'
_symmetry_cell_setting monoclinic
_symmetry_space_group_name_Hall 'C 2y'
_symmetry_space_group_name_H-M 'C 1 2 1'
_atom_sites_solution_hydrogens difmap
_atom_sites_solution_primary other
_cell_angle_alpha 90
_cell_angle_beta 107.750(4)
_cell_angle_gamma 90
_cell_formula_units_Z 4
_cell_length_a 20.1712(6)
_cell_length_b 5.58190(10)
_cell_length_c 28.3409(9)
_cell_measurement_reflns_used 8329
_cell_measurement_temperature 150
_cell_measurement_theta_max 76
_cell_measurement_theta_min 3
_cell_volume 3039.10(16)
_computing_cell_refinement 'CrysAlis, (Oxford Diffraction, 2002)'
_computing_data_collection 'SuperNova, (Oxford Diffraction, 2010)'
_computing_data_reduction 'CrysAlis, (Oxford Diffraction, 2002)'
_computing_molecular_graphics 'CAMERON (Watkin et al., 1996)'
_computing_publication_material 'CRYSTALS (Betteridge et al., 2003)'
_computing_structure_refinement 'CRYSTALS (Betteridge et al., 2003)'
_computing_structure_solution 'Superflip (Palatinus & Chapuis, 2007)'
_diffrn_ambient_temperature 150
_diffrn_measured_fraction_theta_full 0.995
_diffrn_measured_fraction_theta_max 0.966
_diffrn_measurement_device Area
_diffrn_measurement_device_type 'Oxford Diffraction SuperNova'
_diffrn_measurement_method \w
_diffrn_radiation_monochromator graphite
_diffrn_radiation_type 'Cu K\a'
_diffrn_radiation_wavelength 1.54180
_diffrn_reflns_av_R_equivalents 0.028
_diffrn_reflns_limit_h_max 25
_diffrn_reflns_limit_h_min -24
_diffrn_reflns_limit_k_max 6
_diffrn_reflns_limit_k_min -6
_diffrn_reflns_limit_l_max 35
_diffrn_reflns_limit_l_min -35
_diffrn_reflns_number 17106
_diffrn_reflns_theta_full 40.491
_diffrn_reflns_theta_max 76.398
_diffrn_reflns_theta_min 3.275
_diffrn_standards_number 0
_exptl_absorpt_coefficient_mu 1.191
_exptl_absorpt_correction_T_max 0.84
_exptl_absorpt_correction_T_min 0.48
_exptl_absorpt_correction_type multi-scan
_exptl_absorpt_process_details 'CrysAlis, (Oxford Diffraction, 2002)'
_exptl_crystal_colour colourless
_exptl_crystal_density_diffrn 1.156
_exptl_crystal_density_method 'not measured'
_exptl_crystal_description prism
_exptl_crystal_F_000 1152
_exptl_crystal_size_max 0.260
_exptl_crystal_size_mid 0.150
_exptl_crystal_size_min 0.150
_refine_diff_density_max 0.29
_refine_diff_density_min -0.50
_refine_ls_abs_structure_details 'Flack (1983), 2472 Friedel-pairs'
_refine_ls_abs_structure_Flack -0.011(14)
_refine_ls_extinction_method None
_refine_ls_goodness_of_fit_ref 1.0000
_refine_ls_hydrogen_treatment constr
_refine_ls_matrix_type full
_refine_ls_number_parameters 335
_refine_ls_number_reflns 5849
_refine_ls_number_restraints 1
_refine_ls_R_factor_all 0.0410
_refine_ls_R_factor_gt 0.0359
_refine_ls_shift/su_max 0.0009103
_refine_ls_shift/su_mean 0.0000330
_refine_ls_structure_factor_coef Fsqd
_refine_ls_weighting_details
;
 Method, part 1, Chebychev polynomial, (Watkin, 1994, Prince, 1982) 
 [weight] = 1.0/[A~0~*T~0~(x)+A~1~*T~1~(x) ... +A~n-1~]*T~n-1~(x)] 
 where A~i~ are the Chebychev coefficients listed below and x= Fcalc/Fmax 
 Method = Robust Weighting (Prince, 1982) 
 W = [weight] * [1-(deltaF/6*sigmaF)^2^]^2^ 
 A~i~ are: 
 0.179E+04 0.297E+04 0.192E+04 849. 233. 
;
_refine_ls_weighting_scheme calc
_refine_ls_wR_factor_all 0.0948
_refine_ls_wR_factor_gt 0.0891
_refine_ls_wR_factor_ref 0.0947
_reflns_limit_h_max 23
_reflns_limit_h_min -25
_reflns_limit_k_max 6
_reflns_limit_k_min -6
_reflns_limit_l_max 35
_reflns_limit_l_min 0
_reflns_number_gt 5342
_reflns_number_total 5872
_reflns_threshold_expression I>2.0\s(I)
_oxford_diffrn_Wilson_B_factor 2.89
_oxford_diffrn_Wilson_scale 0.12
_oxford_refine_ls_r_factor_ref 0.0410
_oxford_refine_ls_scale 2.865(19)
_oxford_reflns_number_all 5850
_oxford_reflns_threshold_expression_ref I>-3.0\s(I)
_cod_data_source_file jo5b00376_si_001.cif
_cod_data_source_block 9
_cod_depositor_comments
;
The following automatic conversions were performed:

data item '_atom_sites_solution_primary' value 'Other' was changed to
'other' in accordance with the
/home/saulius/struct/COD-crude-data/automatic-downloads/DataCite-retrospective/ACS/depositions/lib/dictionaries/cif_core.dic
dictionary named 'cif_core.dic' version 2.4.2 last updated on
2011-04-26.

Automatic conversion script
Id: cif_fix_values 6909 2019-04-08 15:41:33Z antanas 
;
_cod_original_sg_symbol_H-M 'C 2'
_cod_original_formula_sum 'C31 H48 N2 O3 S1'
_cod_database_code 4036176

loop_
_symmetry_equiv_pos_as_xyz
x,y,z
x+1/2,y+1/2,z
-x,y,-z
-x+1/2,y+1/2,-z

loop_
_atom_site_label
_atom_site_type_symbol
_atom_site_fract_x
_atom_site_fract_y
_atom_site_fract_z
_atom_site_U_iso_or_equiv
_atom_site_occupancy
_atom_site_adp_type
_atom_site_refinement_flags_posn
S1 S 0.54850(2) 1.53715(11) 0.362827(16) 0.0336 1.0000 Uani .
O2 O 0.59262(9) 1.7060(3) 0.39969(6) 0.0521 1.0000 Uani .
N3 N 0.59270(8) 1.2943(3) 0.35698(5) 0.0305 1.0000 Uani .
C4 C 0.63194(9) 1.3067(3) 0.32077(6) 0.0291 1.0000 Uani .
C5 C 0.69003(9) 1.1173(3) 0.33665(6) 0.0289 1.0000 Uani .
C6 C 0.74219(9) 1.1782(3) 0.38687(6) 0.0269 1.0000 Uani .
C7 C 0.78115(9) 1.3890(3) 0.39361(7) 0.0313 1.0000 Uani .
C8 C 0.82669(10) 1.4457(4) 0.44010(7) 0.0343 1.0000 Uani .
C9 C 0.83334(10) 1.2931(4) 0.47975(7) 0.0358 1.0000 Uani .
C10 C 0.79476(10) 1.0858(4) 0.47352(7) 0.0352 1.0000 Uani .
C11 C 0.74875(9) 1.0277(4) 0.42705(6) 0.0311 1.0000 Uani .
C12 C 0.72715(10) 1.0961(3) 0.29769(6) 0.0325 1.0000 Uani .
O13 O 0.74796(9) 1.2610(3) 0.27889(6) 0.0478 1.0000 Uani .
O14 O 0.73386(8) 0.8678(3) 0.28606(6) 0.0415 1.0000 Uani .
C15 C 0.76779(13) 0.8303(4) 0.24842(9) 0.0494 1.0000 Uani .
C16 C 0.58104(10) 1.2670(4) 0.26877(6) 0.0344 1.0000 Uani .
C17 C 0.54687(10) 1.0207(4) 0.25970(6) 0.0361 1.0000 Uani .
C18 C 0.48188(10) 1.0216(4) 0.21442(7) 0.0414 1.0000 Uani .
C19 C 0.44560(10) 0.7802(4) 0.20371(7) 0.0402 1.0000 Uani .
C20 C 0.37954(11) 0.7850(4) 0.15940(8) 0.0428 1.0000 Uani .
C21 C 0.34857(10) 0.5371(5) 0.14393(7) 0.0405 1.0000 Uani .
C22 C 0.28229(10) 0.5435(5) 0.09978(7) 0.0414 1.0000 Uani .
C23 C 0.25212(10) 0.2961(4) 0.08310(7) 0.0418 1.0000 Uani .
C24 C 0.18633(10) 0.3070(4) 0.03886(8) 0.0418 1.0000 Uani .
C25 C 0.15548(10) 0.0642(4) 0.02075(7) 0.0401 1.0000 Uani .
C26 C 0.08822(10) 0.0833(4) -0.02228(7) 0.0397 1.0000 Uani .
C27 C 0.05892(11) -0.1581(4) -0.04425(8) 0.0413 1.0000 Uani .
C28 C -0.01037(10) -0.1457(4) -0.08404(7) 0.0355 1.0000 Uani .
C29 C -0.05627(11) -0.3375(4) -0.09168(8) 0.0417 1.0000 Uani .
N30 N -0.11862(10) -0.3474(4) -0.12617(7) 0.0480 1.0000 Uani .
C31 C -0.13841(11) -0.1527(4) -0.15437(8) 0.0448 1.0000 Uani .
C32 C -0.09743(11) 0.0470(5) -0.14995(7) 0.0461 1.0000 Uani .
C33 C -0.03246(10) 0.0507(5) -0.11461(7) 0.0421 1.0000 Uani .
C34 C 0.48920(10) 1.3915(4) 0.39228(8) 0.0382 1.0000 Uani .
C35 C 0.44306(12) 1.2226(5) 0.35367(10) 0.0536 1.0000 Uani .
C36 C 0.52957(12) 1.2565(4) 0.43880(8) 0.0473 1.0000 Uani .
C37 C 0.44643(17) 1.5936(5) 0.40399(15) 0.0778 1.0000 Uani .
H41 H 0.6552 1.4663 0.3227 0.0352 1.0000 Uiso R
H51 H 0.6698 0.9640 0.3391 0.0354 1.0000 Uiso R
H71 H 0.7778 1.4953 0.3669 0.0385 1.0000 Uiso R
H81 H 0.8529 1.5869 0.4439 0.0419 1.0000 Uiso R
H91 H 0.8637 1.3322 0.5109 0.0429 1.0000 Uiso R
H101 H 0.7986 0.9836 0.5008 0.0435 1.0000 Uiso R
H111 H 0.7220 0.8843 0.4228 0.0381 1.0000 Uiso R
H151 H 0.7762 0.6623 0.2464 0.0743 1.0000 Uiso R
H152 H 0.7392 0.8888 0.2172 0.0738 1.0000 Uiso R
H153 H 0.8114 0.9168 0.2573 0.0734 1.0000 Uiso R
H161 H 0.6071 1.2913 0.2455 0.0418 1.0000 Uiso R
H162 H 0.5448 1.3873 0.2634 0.0410 1.0000 Uiso R
H172 H 0.5805 0.9055 0.2545 0.0438 1.0000 Uiso R
H171 H 0.5338 0.9704 0.2890 0.0436 1.0000 Uiso R
H181 H 0.4957 1.0690 0.1851 0.0503 1.0000 Uiso R
H182 H 0.4494 1.1436 0.2197 0.0501 1.0000 Uiso R
H191 H 0.4776 0.6604 0.1973 0.0476 1.0000 Uiso R
H192 H 0.4338 0.7242 0.2324 0.0486 1.0000 Uiso R
H202 H 0.3909 0.8546 0.1313 0.0526 1.0000 Uiso R
H201 H 0.3447 0.8848 0.1668 0.0520 1.0000 Uiso R
H211 H 0.3833 0.4405 0.1356 0.0486 1.0000 Uiso R
H212 H 0.3384 0.4636 0.1726 0.0491 1.0000 Uiso R
H221 H 0.2928 0.6222 0.0718 0.0498 1.0000 Uiso R
H222 H 0.2476 0.6381 0.1087 0.0496 1.0000 Uiso R
H232 H 0.2874 0.2015 0.0734 0.0511 1.0000 Uiso R
H231 H 0.2420 0.2163 0.1104 0.0515 1.0000 Uiso R
H241 H 0.1972 0.3932 0.0115 0.0516 1.0000 Uiso R
H242 H 0.1511 0.3973 0.0485 0.0509 1.0000 Uiso R
H251 H 0.1886 -0.0275 0.0092 0.0483 1.0000 Uiso R
H252 H 0.1457 -0.0172 0.0483 0.0490 1.0000 Uiso R
H262 H 0.0969 0.1817 -0.0482 0.0478 1.0000 Uiso R
H261 H 0.0532 0.1621 -0.0107 0.0480 1.0000 Uiso R
H271 H 0.0931 -0.2325 -0.0579 0.0500 1.0000 Uiso R
H272 H 0.0539 -0.2599 -0.0174 0.0505 1.0000 Uiso R
H291 H -0.0417 -0.4715 -0.0705 0.0499 1.0000 Uiso R
H311 H -0.1835 -0.1506 -0.1781 0.0534 1.0000 Uiso R
H321 H -0.1139 0.1834 -0.1702 0.0560 1.0000 Uiso R
H331 H -0.0041 0.1869 -0.1118 0.0507 1.0000 Uiso R
H351 H 0.4045 1.1710 0.3647 0.0805 1.0000 Uiso R
H353 H 0.4263 1.3087 0.3228 0.0812 1.0000 Uiso R
H352 H 0.4707 1.0863 0.3503 0.0810 1.0000 Uiso R
H361 H 0.4962 1.2045 0.4552 0.0719 1.0000 Uiso R
H363 H 0.5522 1.1161 0.4298 0.0713 1.0000 Uiso R
H362 H 0.5633 1.3595 0.4601 0.0721 1.0000 Uiso R
H371 H 0.4120 1.5261 0.4175 0.1176 1.0000 Uiso R
H373 H 0.4242 1.6825 0.3744 0.1175 1.0000 Uiso R
H372 H 0.4779 1.6972 0.4283 0.1178 1.0000 Uiso R
H31 H 0.6161 1.2311 0.3854 0.0395 1.0000 Uiso R

loop_
_atom_site_aniso_label
_atom_site_aniso_U_11
_atom_site_aniso_U_22
_atom_site_aniso_U_33
_atom_site_aniso_U_23
_atom_site_aniso_U_13
_atom_site_aniso_U_12
S1 0.0326(2) 0.02765(19) 0.0420(2) 0.00161(19) 0.01347(17) 0.00131(18)
O2 0.0558(9) 0.0428(9) 0.0630(10) -0.0197(8) 0.0262(8) -0.0157(7)
N3 0.0305(7) 0.0320(8) 0.0275(7) 0.0038(6) 0.0065(6) 0.0056(6)
C4 0.0289(8) 0.0309(9) 0.0269(8) 0.0001(7) 0.0075(7) 0.0010(7)
C5 0.0297(8) 0.0273(8) 0.0281(8) 0.0001(6) 0.0065(7) -0.0001(7)
C6 0.0252(8) 0.0265(9) 0.0286(8) -0.0005(7) 0.0073(7) 0.0033(6)
C7 0.0299(8) 0.0288(9) 0.0348(9) 0.0022(7) 0.0094(7) 0.0012(7)
C8 0.0282(9) 0.0302(9) 0.0435(10) -0.0052(8) 0.0092(8) -0.0005(7)
C9 0.0290(9) 0.0445(11) 0.0303(9) -0.0063(8) 0.0039(7) 0.0042(8)
C10 0.0337(9) 0.0404(11) 0.0302(8) 0.0025(7) 0.0078(7) 0.0033(7)
C11 0.0304(8) 0.0286(8) 0.0335(8) 0.0011(8) 0.0086(7) 0.0005(8)
C12 0.0338(9) 0.0337(11) 0.0287(8) -0.0031(7) 0.0074(7) 0.0011(7)
O13 0.0640(10) 0.0408(8) 0.0488(8) 0.0002(7) 0.0325(8) -0.0032(7)
O14 0.0521(9) 0.0349(7) 0.0453(8) -0.0046(6) 0.0268(7) 0.0005(6)
C15 0.0585(13) 0.0477(13) 0.0510(12) -0.0079(10) 0.0302(11) 0.0040(10)
C16 0.0356(9) 0.0375(10) 0.0265(8) 0.0045(8) 0.0039(7) 0.0031(8)
C17 0.0358(9) 0.0399(10) 0.0275(8) -0.0013(8) 0.0020(7) 0.0019(9)
C18 0.0384(10) 0.0449(11) 0.0323(8) 0.0003(9) -0.0018(8) 0.0023(10)
C19 0.0351(10) 0.0484(12) 0.0304(9) -0.0023(9) 0.0000(8) 0.0016(9)
C20 0.0348(10) 0.0498(12) 0.0354(10) -0.0066(9) -0.0017(8) 0.0052(9)
C21 0.0341(9) 0.0513(11) 0.0317(8) -0.0024(10) 0.0033(7) -0.0017(10)
C22 0.0295(8) 0.0540(12) 0.0365(9) -0.0078(10) 0.0039(7) 0.0000(10)
C23 0.0317(9) 0.0548(13) 0.0347(9) 0.0008(9) 0.0037(8) -0.0036(9)
C24 0.0305(9) 0.0528(13) 0.0387(10) -0.0061(9) 0.0053(8) 0.0000(9)
C25 0.0322(9) 0.0530(13) 0.0331(9) 0.0025(9) 0.0071(7) -0.0030(9)
C26 0.0305(9) 0.0494(13) 0.0365(9) -0.0032(9) 0.0061(8) -0.0004(8)
C27 0.0400(10) 0.0447(12) 0.0362(10) 0.0023(8) 0.0069(8) -0.0021(9)
C28 0.0363(10) 0.0422(10) 0.0293(9) -0.0040(8) 0.0117(8) -0.0029(8)
C29 0.0409(11) 0.0424(11) 0.0425(11) -0.0029(9) 0.0138(9) -0.0034(9)
N30 0.0419(10) 0.0526(11) 0.0482(10) -0.0081(9) 0.0116(8) -0.0097(9)
C31 0.0367(10) 0.0597(14) 0.0349(10) -0.0106(9) 0.0065(9) -0.0046(10)
C32 0.0460(11) 0.0514(12) 0.0356(9) -0.0001(11) 0.0046(8) -0.0002(11)
C33 0.0398(10) 0.0448(11) 0.0378(9) -0.0012(10) 0.0059(8) -0.0087(10)
C34 0.0345(9) 0.0323(10) 0.0532(12) 0.0051(9) 0.0214(9) 0.0030(8)
C35 0.0369(11) 0.0585(15) 0.0598(14) 0.0093(11) 0.0063(10) -0.0128(10)
C36 0.0539(13) 0.0532(13) 0.0390(11) 0.0022(10) 0.0207(10) -0.0009(11)
C37 0.0809(19) 0.0405(15) 0.143(3) 0.0121(15) 0.080(2) 0.0147(12)

loop_
_atom_type_symbol
_atom_type_scat_dispersion_real
_atom_type_scat_dispersion_imag
_atom_type_scat_Cromer_Mann_a1
_atom_type_scat_Cromer_Mann_b1
_atom_type_scat_Cromer_Mann_a2
_atom_type_scat_Cromer_Mann_b2
_atom_type_scat_Cromer_Mann_a3
_atom_type_scat_Cromer_Mann_b3
_atom_type_scat_Cromer_Mann_a4
_atom_type_scat_Cromer_Mann_b4
_atom_type_scat_Cromer_Mann_c
_atom_type_scat_source
C 0.0181 0.0091 2.3100 20.8439 1.0200 10.2075 1.5886 0.5687 0.8650 51.6512 0.2156 'International Tables Vol C 4.2.6.8 and 6.1.1.4'
H 0.0000 0.0000 0.4930 10.5109 0.3229 26.1257 0.1402 3.1424 0.0408 57.7998 0.0030 'International Tables Vol C 4.2.6.8 and 6.1.1.4'
N 0.0311 0.0180 12.2126 0.0057 3.1322 9.8933 2.0125 28.9975 1.1663 0.5826 -11.5290 'International Tables Vol C 4.2.6.8 and 6.1.1.4'
O 0.0492 0.0322 3.0485 13.2771 2.2868 5.7011 1.5463 0.3239 0.8670 32.9089 0.2508 'International Tables Vol C 4.2.6.8 and 6.1.1.4'
S 0.3331 0.5567 6.9053 1.4679 5.2034 22.2151 1.4379 0.2536 1.5863 56.1720 0.8669 'International Tables Vol C 4.2.6.8 and 6.1.1.4'

loop_
_geom_angle_atom_site_label_1
_geom_angle_atom_site_label_2
_geom_angle_atom_site_label_3
_geom_angle
_geom_angle_publ_flag
O2 S1 N3 111.35(9) yes
O2 S1 C34 107.08(10) yes
N3 S1 C34 97.34(8) yes
S1 N3 C4 116.71(12) yes
S1 N3 H31 113.2 no
C4 N3 H31 114.0 no
N3 C4 C5 106.62(14) yes
N3 C4 C16 108.51(14) yes
C5 C4 C16 114.10(15) yes
N3 C4 H41 110.2 no
C5 C4 H41 107.0 no
C16 C4 H41 110.3 no
C4 C5 C6 111.46(14) yes
C4 C5 C12 109.97(14) yes
C6 C5 C12 110.07(14) yes
C4 C5 H51 109.3 no
C6 C5 H51 108.5 no
C12 C5 H51 107.5 no
C5 C6 C7 120.95(16) yes
C5 C6 C11 119.71(16) yes
C7 C6 C11 119.28(17) yes
C6 C7 C8 120.14(17) yes
C6 C7 H71 121.2 no
C8 C7 H71 118.6 no
C7 C8 C9 120.08(18) yes
C7 C8 H81 119.0 no
C9 C8 H81 120.9 no
C8 C9 C10 120.17(17) yes
C8 C9 H91 119.8 no
C10 C9 H91 120.1 no
C9 C10 C11 120.20(18) yes
C9 C10 H101 120.1 no
C11 C10 H101 119.7 no
C10 C11 C6 120.14(18) yes
C10 C11 H111 120.0 no
C6 C11 H111 119.8 no
C5 C12 O13 125.45(17) yes
C5 C12 O14 111.38(16) yes
O13 C12 O14 123.17(18) yes
C12 O14 C15 115.26(17) yes
O14 C15 H151 108.5 no
O14 C15 H152 110.3 no
H151 C15 H152 110.3 no
O14 C15 H153 109.5 no
H151 C15 H153 109.9 no
H152 C15 H153 108.3 no
C4 C16 C17 115.35(15) yes
C4 C16 H161 106.9 no
C17 C16 H161 108.8 no
C4 C16 H162 107.6 no
C17 C16 H162 108.6 no
H161 C16 H162 109.5 no
C16 C17 C18 111.48(17) yes
C16 C17 H172 108.6 no
C18 C17 H172 109.4 no
C16 C17 H171 109.8 no
C18 C17 H171 109.1 no
H172 C17 H171 108.5 no
C17 C18 C19 113.70(18) yes
C17 C18 H181 108.4 no
C19 C18 H181 108.1 no
C17 C18 H182 108.4 no
C19 C18 H182 109.9 no
H181 C18 H182 108.2 no
C18 C19 C20 113.26(18) yes
C18 C19 H191 109.7 no
C20 C19 H191 108.5 no
C18 C19 H192 110.3 no
C20 C19 H192 108.7 no
H191 C19 H192 106.2 no
C19 C20 C21 113.46(18) yes
C19 C20 H202 108.4 no
C21 C20 H202 107.7 no
C19 C20 H201 109.9 no
C21 C20 H201 108.9 no
H202 C20 H201 108.4 no
C20 C21 C22 113.2(2) yes
C20 C21 H211 108.1 no
C22 C21 H211 109.3 no
C20 C21 H212 108.1 no
C22 C21 H212 109.5 no
H211 C21 H212 108.5 no
C21 C22 C23 113.5(2) yes
C21 C22 H221 108.7 no
C23 C22 H221 108.5 no
C21 C22 H222 108.7 no
C23 C22 H222 108.8 no
H221 C22 H222 108.5 no
C22 C23 C24 112.59(18) yes
C22 C23 H232 108.4 no
C24 C23 H232 108.2 no
C22 C23 H231 109.3 no
C24 C23 H231 109.5 no
H232 C23 H231 108.7 no
C23 C24 C25 114.08(19) yes
C23 C24 H241 108.6 no
C25 C24 H241 109.5 no
C23 C24 H242 108.4 no
C25 C24 H242 107.3 no
H241 C24 H242 108.7 no
C24 C25 C26 112.43(18) yes
C24 C25 H251 109.4 no
C26 C25 H251 107.6 no
C24 C25 H252 108.0 no
C26 C25 H252 109.0 no
H251 C25 H252 110.5 no
C25 C26 C27 113.81(18) yes
C25 C26 H262 108.7 no
C27 C26 H262 109.1 no
C25 C26 H261 108.8 no
C27 C26 H261 107.9 no
H262 C26 H261 108.5 no
C26 C27 C28 114.87(18) yes
C26 C27 H271 107.7 no
C28 C27 H271 109.1 no
C26 C27 H272 108.4 no
C28 C27 H272 108.4 no
H271 C27 H272 108.2 no
C27 C28 C29 120.24(19) yes
C27 C28 C33 123.59(19) yes
C29 C28 C33 116.17(18) yes
C28 C29 N30 125.4(2) yes
C28 C29 H291 116.5 no
N30 C29 H291 118.1 no
C29 N30 C31 116.5(2) yes
N30 C31 C32 123.0(2) yes
N30 C31 H311 118.7 no
C32 C31 H311 118.3 no
C31 C32 C33 119.3(2) yes
C31 C32 H321 120.4 no
C33 C32 H321 120.3 no
C32 C33 C28 119.6(2) yes
C32 C33 H331 119.3 no
C28 C33 H331 121.1 no
S1 C34 C35 106.59(15) yes
S1 C34 C36 111.17(14) yes
C35 C34 C36 111.31(18) yes
S1 C34 C37 105.20(15) yes
C35 C34 C37 110.7(2) yes
C36 C34 C37 111.6(2) yes
C34 C35 H351 109.1 no
C34 C35 H353 108.1 no
H351 C35 H353 110.4 no
C34 C35 H352 108.3 no
H351 C35 H352 110.1 no
H353 C35 H352 110.8 no
C34 C36 H361 107.3 no
C34 C36 H363 109.9 no
H361 C36 H363 109.3 no
C34 C36 H362 109.9 no
H361 C36 H362 110.0 no
H363 C36 H362 110.4 no
C34 C37 H371 108.8 no
C34 C37 H373 109.8 no
H371 C37 H373 110.3 no
C34 C37 H372 107.8 no
H371 C37 H372 110.1 no
H373 C37 H372 110.0 no

loop_
_geom_bond_atom_site_label_1
_geom_bond_atom_site_label_2
_geom_bond_distance
_geom_bond_publ_flag
S1 O2 1.4849(15) yes
S1 N3 1.6585(16) yes
S1 C34 1.843(2) yes
N3 C4 1.476(2) yes
N3 H31 0.874 no
C4 C5 1.540(2) yes
C4 C16 1.534(2) yes
C4 H41 1.000 no
C5 C6 1.528(2) yes
C5 C12 1.516(3) yes
C5 H51 0.960 no
C6 C7 1.396(2) yes
C6 C11 1.389(3) yes
C7 C8 1.393(3) yes
C7 H71 0.947 no
C8 C9 1.383(3) yes
C8 H81 0.937 no
C9 C10 1.376(3) yes
C9 H91 0.933 no
C10 C11 1.398(2) yes
C10 H101 0.944 no
C11 H111 0.952 no
C12 O13 1.202(2) yes
C12 O14 1.333(2) yes
O14 C15 1.448(2) yes
C15 H151 0.958 no
C15 H152 0.955 no
C15 H153 0.967 no
C16 C17 1.524(3) yes
C16 H161 0.972 no
C16 H162 0.969 no
C17 C18 1.530(2) yes
C17 H172 0.978 no
C17 H171 0.985 no
C18 C19 1.519(3) yes
C18 H181 0.990 no
C18 H182 0.987 no
C19 C20 1.527(2) yes
C19 H191 0.984 no
C19 H192 0.966 no
C20 C21 1.527(3) yes
C20 H202 0.974 no
C20 H201 0.968 no
C21 C22 1.528(2) yes
C21 H211 0.969 no
C21 H212 0.985 no
C22 C23 1.525(3) yes
C22 H221 0.984 no
C22 H222 0.970 no
C23 C24 1.524(3) yes
C23 H232 0.990 no
C23 H231 0.966 no
C24 C25 1.514(3) yes
C24 H241 0.992 no
C24 H242 0.976 no
C25 C26 1.527(2) yes
C25 H251 0.973 no
C25 H252 0.974 no
C26 C27 1.526(3) yes
C26 H262 0.975 no
C26 H261 0.970 no
C27 C28 1.506(3) yes
C27 H271 0.980 no
C27 H272 0.979 no
C28 C29 1.389(3) yes
C28 C33 1.384(3) yes
C29 N30 1.338(3) yes
C29 H291 0.948 no
N30 C31 1.336(3) yes
C31 C32 1.371(3) yes
C31 H311 0.952 no
C32 C33 1.386(3) yes
C32 H321 0.950 no
C33 H331 0.940 no
C34 C35 1.527(3) yes
C34 C36 1.521(3) yes
C34 C37 1.517(3) yes
C35 H351 0.966 no
C35 H353 0.964 no
C35 H352 0.966 no
C36 H361 0.971 no
C36 H363 0.979 no
C36 H362 0.952 no
C37 H371 0.966 no
C37 H373 0.959 no
C37 H372 0.972 no

loop_
_geom_hbond_atom_site_label_D
_geom_hbond_atom_site_label_H
_geom_hbond_atom_site_label_A
_geom_hbond_site_symmetry_A
_geom_hbond_angle_DHA
_geom_hbond_distance_DH
_geom_hbond_distance_HA
_geom_hbond_distance_DA
_geom_hbond_publ_flag
C9 H91 O2 4_646 144.42(6) 0.933 2.517 3.321(3) yes
C15 H151 O13 1_545 140.79(6) 0.958 2.552 3.349(3) yes
